data_4509849
loop_
_publ_author_name
'Zhang, Xuepeng'
'Xie, Tongqing'
'Cui, Minxin'
'Yang, Li'
'Sun, Xingxing'
'Jiang, Jun'
'Zhang, Guoqing'

_publ_section_title
;
 General design strategy for aromatic ketone-based single-component
 dual-emissive materials.
;
_journal_issue 4
_journal_name_full 'ACS applied materials &amp; interfaces'
_journal_page_first 2279
_journal_page_last 2284
_journal_paper_doi 10.1021/am405209w
_journal_volume 6
_journal_year 2014
_chemical_formula_sum 'C12 H13 B F2 O4'
_chemical_formula_weight 269.93
_chemical_name_systematic
; 
 ? 
;
_space_group_IT_number 2
_symmetry_cell_setting triclinic
_symmetry_space_group_name_Hall '-P 1'
_symmetry_space_group_name_H-M 'P -1'
_atom_sites_solution_hydrogens geom
_atom_sites_solution_primary direct
_atom_sites_solution_secondary difmap
_audit_creation_method SHELXL-97
_cell_angle_alpha 82.715(13)
_cell_angle_beta 78.561(13)
_cell_angle_gamma 67.088(16)
_cell_formula_units_Z 2
_cell_length_a 6.9547(11)
_cell_length_b 8.5168(14)
_cell_length_c 11.8751(18)
_cell_measurement_reflns_used 1091
_cell_measurement_temperature 291(2)
_cell_measurement_theta_max 28.9275
_cell_measurement_theta_min 3.2087
_cell_volume 634.06(19)
_computing_cell_refinement 'CrysAlisPro (Agilent Technologies)'
_computing_data_collection 'CrysAlisPro (Agilent Technologies)'
_computing_data_reduction 'CrysAlisPro (Agilent Technologies)'
_computing_molecular_graphics 'Ortep-3 (L. J. Farrugia, 2001)'
_computing_publication_material SHELXL-97
_computing_structure_refinement 'SHELXL-97 (Sheldrick, 1997)'
_computing_structure_solution 'SHELXS-97 (Sheldrick, 1997)'
_diffrn_ambient_temperature 291(2)
_diffrn_detector_area_resol_mean 15.9149
_diffrn_measured_fraction_theta_full 0.982
_diffrn_measured_fraction_theta_max 0.982
_diffrn_measurement_device_type 'Gemini S Ultra, Agilent Technologies'
_diffrn_measurement_method '\w scans'
_diffrn_radiation_monochromator mirror
_diffrn_radiation_source 'Enhance Ultra (Cu) X-ray Source'
_diffrn_radiation_type MoK\a
_diffrn_radiation_wavelength 0.71073
_diffrn_reflns_av_R_equivalents 0.0263
_diffrn_reflns_av_sigmaI/netI 0.0420
_diffrn_reflns_limit_h_max 7
_diffrn_reflns_limit_h_min -8
_diffrn_reflns_limit_k_max 10
_diffrn_reflns_limit_k_min -8
_diffrn_reflns_limit_l_max 14
_diffrn_reflns_limit_l_min -14
_diffrn_reflns_number 4354
_diffrn_reflns_theta_full 26.37
_diffrn_reflns_theta_max 26.37
_diffrn_reflns_theta_min 3.22
_exptl_absorpt_coefficient_mu 0.122
_exptl_absorpt_correction_T_max 0.9633
_exptl_absorpt_correction_T_min 0.9575
_exptl_absorpt_correction_type multi-scan
_exptl_absorpt_process_details
;
CrysAlisPro, Agilent Technologies,
Version 1.171.36.21 (release 14-08-2012 CrysAlis171 .NET)
(compiled Sep 14 2012,17:21:16)
Empirical absorption correction using spherical harmonics,
 implemented in SCALE3 ABSPACK scaling algorithm.
;
_exptl_crystal_density_diffrn 1.414
_exptl_crystal_density_method 'not measured'
_exptl_crystal_F_000 280
_exptl_crystal_size_max 0.36
_exptl_crystal_size_mid 0.32
_exptl_crystal_size_min 0.31
_refine_diff_density_max 0.177
_refine_diff_density_min -0.193
_refine_diff_density_rms 0.037
_refine_ls_extinction_method none
_refine_ls_goodness_of_fit_ref 1.052
_refine_ls_hydrogen_treatment constr
_refine_ls_matrix_type full
_refine_ls_number_parameters 174
_refine_ls_number_reflns 2555
_refine_ls_number_restraints 0
_refine_ls_restrained_S_all 1.052
_refine_ls_R_factor_all 0.0811
_refine_ls_R_factor_gt 0.0538
_refine_ls_shift/su_max 0.001
_refine_ls_shift/su_mean 0.000
_refine_ls_structure_factor_coef Fsqd
_refine_ls_weighting_details 'calc w=1/[\s^2^(Fo^2^)+(0.0646P)^2^+0.0277P] where P=(Fo^2^+2Fc^2^)/3'
_refine_ls_weighting_scheme calc
_refine_ls_wR_factor_gt 0.1280
_refine_ls_wR_factor_ref 0.1520
_reflns_number_gt 1709
_reflns_number_total 2555
_reflns_threshold_expression >2sigma(I)
_cod_data_source_file am405209w_si_002.cif
_cod_data_source_block shelxl
_cod_original_cell_volume 634.06(17)
_cod_database_code 4509849

loop_
_symmetry_equiv_pos_as_xyz
'x, y, z'
'-x, -y, -z'

loop_
_atom_site_label
_atom_site_type_symbol
_atom_site_fract_x
_atom_site_fract_y
_atom_site_fract_z
_atom_site_U_iso_or_equiv
_atom_site_adp_type
_atom_site_occupancy
_atom_site_symmetry_multiplicity
_atom_site_calc_flag
_atom_site_refinement_flags
F1 F -0.4989(2) 0.38436(18) 0.74877(12) 0.0838(5) Uani 1 1 d .
F2 F -0.2617(2) 0.18448(15) 0.84709(12) 0.0882(5) Uani 1 1 d .
O1 O -0.1188(2) 0.62125(17) 0.87158(11) 0.0588(4) Uani 1 1 d .
O4 O 0.5874(3) 0.08824(19) 0.24657(13) 0.0723(5) Uani 1 1 d .
O3 O -0.1459(2) 0.28978(18) 0.66855(13) 0.0666(5) Uani 1 1 d .
O2 O -0.2891(2) 0.46488(18) 0.83687(12) 0.0593(4) Uani 1 1 d .
C6 C 0.1687(3) 0.2739(2) 0.54368(15) 0.0459(5) Uani 1 1 d .
C4 C 0.0282(3) 0.4483(2) 0.71675(17) 0.0550(5) Uani 1 1 d .
H4 H 0.1441 0.4811 0.7024 0.066 Uiso 1 1 calc R
C3 C -0.1304(3) 0.5101(2) 0.80946(16) 0.0486(5) Uani 1 1 d .
C8 C 0.4908(3) 0.2537(3) 0.41429(18) 0.0592(6) Uani 1 1 d .
H8 H 0.6094 0.2829 0.3948 0.071 Uiso 1 1 calc R
C11 C 0.1384(4) 0.1696(2) 0.47324(18) 0.0572(5) Uani 1 1 d .
H11 H 0.0200 0.1402 0.4927 0.069 Uiso 1 1 calc R
C9 C 0.4578(3) 0.1511(2) 0.34546(17) 0.0534(5) Uani 1 1 d .
C10 C 0.2799(4) 0.1094(3) 0.37581(19) 0.0624(6) Uani 1 1 d .
H10 H 0.2564 0.0402 0.3298 0.075 Uiso 1 1 calc R
C2 C -0.2821(4) 0.6832(3) 0.97279(18) 0.0621(6) Uani 1 1 d .
H2A H -0.2778 0.5902 1.0299 0.075 Uiso 1 1 calc R
H2B H -0.4217 0.7320 0.9509 0.075 Uiso 1 1 calc R
C7 C 0.3472(3) 0.3129(3) 0.51214(18) 0.0576(5) Uani 1 1 d .
H7 H 0.3716 0.3813 0.5584 0.069 Uiso 1 1 calc R
C1 C -0.2344(4) 0.8154(3) 1.01974(18) 0.0664(6) Uani 1 1 d .
H1A H -0.3319 0.8546 1.0891 0.100 Uiso 1 1 calc R
H1B H -0.2478 0.9097 0.9641 0.100 Uiso 1 1 calc R
H1C H -0.0925 0.7672 1.0363 0.100 Uiso 1 1 calc R
C12 C 0.7680(4) 0.1319(3) 0.2100(2) 0.0835(8) Uani 1 1 d .
H12A H 0.8622 0.0858 0.2654 0.125 Uiso 1 1 calc R
H12B H 0.7248 0.2539 0.2030 0.125 Uiso 1 1 calc R
H12C H 0.8393 0.0857 0.1367 0.125 Uiso 1 1 calc R
C5 C 0.0146(3) 0.3396(2) 0.64664(16) 0.0454(5) Uani 1 1 d .
B1 B -0.3007(4) 0.3265(3) 0.7746(2) 0.0573(6) Uani 1 1 d .

loop_
_atom_site_aniso_label
_atom_site_aniso_U_11
_atom_site_aniso_U_22
_atom_site_aniso_U_33
_atom_site_aniso_U_23
_atom_site_aniso_U_13
_atom_site_aniso_U_12
F1 0.0594(9) 0.1167(11) 0.0845(10) -0.0317(8) -0.0074(7) -0.0369(8)
F2 0.1033(12) 0.0713(8) 0.0822(10) 0.0002(7) 0.0107(8) -0.0379(8)
O1 0.0583(9) 0.0765(9) 0.0485(9) -0.0245(7) 0.0051(7) -0.0330(7)
O4 0.0751(11) 0.0812(10) 0.0596(10) -0.0294(7) 0.0147(8) -0.0327(8)
O3 0.0681(10) 0.0824(10) 0.0629(10) -0.0255(7) 0.0115(8) -0.0469(8)
O2 0.0553(9) 0.0744(9) 0.0537(9) -0.0179(6) 0.0077(7) -0.0337(7)
C6 0.0492(12) 0.0475(10) 0.0406(11) -0.0038(7) -0.0049(9) -0.0183(8)
C4 0.0488(12) 0.0697(12) 0.0504(12) -0.0162(9) 0.0014(10) -0.0270(10)
C3 0.0465(11) 0.0550(11) 0.0463(12) -0.0044(8) -0.0084(9) -0.0204(9)
C8 0.0517(13) 0.0753(13) 0.0540(13) -0.0169(10) 0.0035(10) -0.0291(10)
C11 0.0620(14) 0.0587(12) 0.0563(13) -0.0103(9) 0.0021(10) -0.0319(10)
C9 0.0573(13) 0.0520(11) 0.0440(12) -0.0102(8) 0.0009(9) -0.0152(9)
C10 0.0755(16) 0.0614(12) 0.0575(14) -0.0229(10) 0.0012(12) -0.0332(11)
C2 0.0606(14) 0.0766(13) 0.0482(13) -0.0189(10) 0.0057(10) -0.0269(11)
C7 0.0557(13) 0.0733(13) 0.0509(13) -0.0204(9) -0.0010(10) -0.0304(10)
C1 0.0787(17) 0.0676(13) 0.0528(14) -0.0159(10) -0.0003(12) -0.0287(12)
C12 0.0685(17) 0.1051(19) 0.0704(17) -0.0317(13) 0.0193(13) -0.0321(14)
C5 0.0437(11) 0.0476(10) 0.0444(11) -0.0012(7) -0.0055(8) -0.0178(8)
B1 0.0550(15) 0.0662(14) 0.0563(15) -0.0121(11) 0.0024(12) -0.0315(11)

loop_
_atom_type_symbol
_atom_type_description
_atom_type_scat_dispersion_real
_atom_type_scat_dispersion_imag
_atom_type_scat_source
C C 0.0030 0.0020 'International Tables Vol C Tables 4.2.6.8 and 6.1.1.4'
H H 0.0000 0.0000 'International Tables Vol C Tables 4.2.6.8 and 6.1.1.4'
B B 0.0010 0.0010 'International Tables Vol C Tables 4.2.6.8 and 6.1.1.4'
F F 0.0170 0.0100 'International Tables Vol C Tables 4.2.6.8 and 6.1.1.4'
O O 0.0110 0.0060 'International Tables Vol C Tables 4.2.6.8 and 6.1.1.4'

loop_
_geom_angle_atom_site_label_1
_geom_angle_atom_site_label_2
_geom_angle_atom_site_label_3
_geom_angle
C3 O1 C2 119.24(17)
C9 O4 C12 118.42(18)
C5 O3 B1 123.06(16)
C3 O2 B1 120.18(16)
C7 C6 C11 117.43(19)
C7 C6 C5 121.89(18)
C11 C6 C5 120.69(19)
C5 C4 C3 120.0(2)
C5 C4 H4 120.0
C3 C4 H4 120.0
O2 C3 O1 118.10(17)
O2 C3 C4 123.21(18)
O1 C3 C4 118.69(19)
C9 C8 C7 119.7(2)
C9 C8 H8 120.2
C7 C8 H8 120.2
C10 C11 C6 121.2(2)
C10 C11 H11 119.4
C6 C11 H11 119.4
O4 C9 C8 124.4(2)
O4 C9 C10 116.34(19)
C8 C9 C10 119.29(19)
C11 C10 C9 120.36(19)
C11 C10 H10 119.8
C9 C10 H10 119.8
O1 C2 C1 106.44(18)
O1 C2 H2A 110.4
C1 C2 H2A 110.4
O1 C2 H2B 110.4
C1 C2 H2B 110.4
H2A C2 H2B 108.6
C8 C7 C6 122.08(19)
C8 C7 H7 119.0
C6 C7 H7 119.0
C2 C1 H1A 109.5
C2 C1 H1B 109.5
H1A C1 H1B 109.5
C2 C1 H1C 109.5
H1A C1 H1C 109.5
H1B C1 H1C 109.5
O4 C12 H12A 109.5
O4 C12 H12B 109.5
H12A C12 H12B 109.5
O4 C12 H12C 109.5
H12A C12 H12C 109.5
H12B C12 H12C 109.5
O3 C5 C4 120.04(18)
O3 C5 C6 115.85(17)
C4 C5 C6 124.10(19)
F1 B1 F2 111.8(2)
F1 B1 O3 109.61(19)
F2 B1 O3 109.94(18)
F1 B1 O2 106.54(18)
F2 B1 O2 107.38(19)
O3 B1 O2 111.55(18)

loop_
_geom_bond_atom_site_label_1
_geom_bond_atom_site_label_2
_geom_bond_distance
F1 B1 1.356(3)
F2 B1 1.360(3)
O1 C3 1.306(2)
O1 C2 1.472(2)
O4 C9 1.357(2)
O4 C12 1.419(3)
O3 C5 1.311(2)
O3 B1 1.464(3)
O2 C3 1.276(2)
O2 B1 1.504(3)
C6 C7 1.378(3)
C6 C11 1.392(3)
C6 C5 1.464(3)
C4 C5 1.362(3)
C4 C3 1.385(3)
C4 H4 0.9300
C8 C9 1.377(3)
C8 C7 1.378(3)
C8 H8 0.9300
C11 C10 1.370(3)
C11 H11 0.9300
C9 C10 1.385(3)
C10 H10 0.9300
C2 C1 1.488(3)
C2 H2A 0.9700
C2 H2B 0.9700
C7 H7 0.9300
C1 H1A 0.9600
C1 H1B 0.9600
C1 H1C 0.9600
C12 H12A 0.9600
C12 H12B 0.9600
C12 H12C 0.9600

loop_
_geom_torsion_atom_site_label_1
_geom_torsion_atom_site_label_2
_geom_torsion_atom_site_label_3
_geom_torsion_atom_site_label_4
_geom_torsion
B1 O2 C3 O1 -174.78(17)
B1 O2 C3 C4 5.8(3)
C2 O1 C3 O2 2.8(3)
C2 O1 C3 C4 -177.80(16)
C5 C4 C3 O2 3.0(3)
C5 C4 C3 O1 -176.37(17)
C7 C6 C11 C10 -0.6(3)
C5 C6 C11 C10 179.04(17)
C12 O4 C9 C8 -0.8(3)
C12 O4 C9 C10 178.0(2)
C7 C8 C9 O4 178.96(17)
C7 C8 C9 C10 0.2(3)
C6 C11 C10 C9 0.2(3)
O4 C9 C10 C11 -178.92(17)
C8 C9 C10 C11 0.0(3)
C3 O1 C2 C1 -176.10(17)
C9 C8 C7 C6 -0.5(3)
C11 C6 C7 C8 0.7(3)
C5 C6 C7 C8 -178.89(17)
B1 O3 C5 C4 -8.5(3)
B1 O3 C5 C6 172.57(17)
C3 C4 C5 O3 -1.8(3)
C3 C4 C5 C6 177.01(16)
C7 C6 C5 O3 -178.44(17)
C11 C6 C5 O3 1.9(3)
C7 C6 C5 C4 2.7(3)
C11 C6 C5 C4 -176.91(18)
C5 O3 B1 F1 133.6(2)
C5 O3 B1 F2 -103.2(2)
C5 O3 B1 O2 15.8(3)
C3 O2 B1 F1 -133.8(2)
C3 O2 B1 F2 106.3(2)
C3 O2 B1 O3 -14.2(3)
